data_2312094
loop_
_publ_author_name
'Yuan, Haokun'
'Zhang, Ran'
'Hu, Kai'
'Fang, Ruiqin'

_publ_section_title
;
 Proton-transfer salts of diphenylphosphinic acid with substituted
 2-aminopyridine: crystal structure, spectroscopic and DFT studies.
;
_journal_coeditor_code DG3040
_journal_issue 'Pt 5'
_journal_name_full 'Acta crystallographica. Section C, Structural chemistry'
_journal_page_first 193
_journal_page_last 203
_journal_paper_doi 10.1107/S2053229623003388
_journal_volume 79
_journal_year 2023
_chemical_formula_iupac 'C5 H6 Cl N2+, C12 H10 O2 P -'
_chemical_formula_moiety 'C5 H6 Cl N2+, C12 H10 O2 P -'
_chemical_formula_sum 'C17 H16 Cl N2 O2 P'
_chemical_formula_weight 346.74
_chemical_name_systematic
;
2-Amino-5-chloropyridinium diphenylphosphinate
;
_space_group_IT_number 2
_space_group_name_Hall '-P 1'
_space_group_name_H-M_alt 'P -1'
_symmetry_cell_setting triclinic
_symmetry_space_group_name_H-M 'P -1'
_atom_sites_solution_hydrogens geom
_atom_sites_solution_primary direct
_atom_sites_solution_secondary difmap
_audit_creation_method SHELXL-97
_cell_angle_alpha 83.295(13)
_cell_angle_beta 81.574(13)
_cell_angle_gamma 80.251(13)
_cell_formula_units_Z 2
_cell_length_a 6.927(5)
_cell_length_b 8.613(7)
_cell_length_c 14.335(11)
_cell_measurement_reflns_used 2054
_cell_measurement_temperature 296(2)
_cell_measurement_theta_max 24.32
_cell_measurement_theta_min 2.56
_cell_volume 830.1(11)
_computing_cell_refinement
;
SAINT (Bruker, 2015)
;
_computing_data_collection
;
APEX2 (Bruker, 2016)
;
_computing_data_reduction
;
SAINT (Bruker, 2015)
;
_computing_publication_material
;
SHELXL2014 (Sheldrick, 2015<i>b</i>)
;
_computing_structure_refinement
;
SHELXL2014 (Sheldrick, 2015<i>b</i>)
;
_computing_structure_solution
;
SHELXT (Sheldrick, 2015<i>a</i>)
;
_diffrn_ambient_temperature 296(2)
_diffrn_measured_fraction_theta_full 0.981
_diffrn_measured_fraction_theta_max 0.981
_diffrn_measurement_device_type 'Bruker SMART APEX CCD area detector'
_diffrn_measurement_method '\f and \w scans'
_diffrn_radiation_monochromator graphite
_diffrn_radiation_source 'fine-focus sealed tube'
_diffrn_radiation_type MoK\a
_diffrn_radiation_wavelength 0.71073
_diffrn_reflns_av_R_equivalents 0.0240
_diffrn_reflns_av_sigmaI/netI 0.0415
_diffrn_reflns_limit_h_max 8
_diffrn_reflns_limit_h_min -8
_diffrn_reflns_limit_k_max 10
_diffrn_reflns_limit_k_min -9
_diffrn_reflns_limit_l_max 17
_diffrn_reflns_limit_l_min -16
_diffrn_reflns_number 4145
_diffrn_reflns_theta_full 25.05
_diffrn_reflns_theta_max 25.05
_diffrn_reflns_theta_min 2.41
_exptl_absorpt_coefficient_mu 0.337
_exptl_absorpt_correction_T_max 0.9481
_exptl_absorpt_correction_T_min 0.9266
_exptl_absorpt_correction_type multi-scan
_exptl_absorpt_process_details
;
(SADABS; Bruker, 2016)
;
_exptl_crystal_colour Colorless
_exptl_crystal_density_diffrn 1.387
_exptl_crystal_density_method 'not measured'
_exptl_crystal_description Block
_exptl_crystal_F_000 360
_exptl_crystal_size_max 0.23
_exptl_crystal_size_mid 0.19
_exptl_crystal_size_min 0.16
_refine_diff_density_max 0.362
_refine_diff_density_min -0.334
_refine_ls_extinction_method none
_refine_ls_goodness_of_fit_ref 1.072
_refine_ls_hydrogen_treatment mixed
_refine_ls_matrix_type full
_refine_ls_number_parameters 196
_refine_ls_number_reflns 2873
_refine_ls_number_restraints 0
_refine_ls_restrained_S_all 1.072
_refine_ls_R_factor_all 0.0680
_refine_ls_R_factor_gt 0.0512
_refine_ls_shift/su_max 0.000
_refine_ls_shift/su_mean 0.000
_refine_ls_structure_factor_coef Fsqd
_refine_ls_weighting_details 'calc w=1/[\s^2^(Fo^2^)+(0.0566P)^2^+0.4896P] where P=(Fo^2^+2Fc^2^)/3'
_refine_ls_weighting_scheme calc
_refine_ls_wR_factor_gt 0.1289
_refine_ls_wR_factor_ref 0.1414
_reflns_number_gt 2182
_reflns_number_total 2873
_reflns_threshold_expression >2sigma(I)
_cod_data_source_file dg3040sup1.cif
_cod_data_source_block 1
_cod_depositor_comments 'Adding full bibliography for 2312094--2312096.cif.'
_cod_original_cell_volume 830.0(11)
_cod_original_sg_symbol_H-M P-1
_cod_database_code 2312094
_cod_database_fobs_code 2312094

loop_
_symmetry_equiv_pos_as_xyz
'x, y, z'
'-x, -y, -z'

loop_
_atom_site_type_symbol
_atom_site_label
_atom_site_fract_x
_atom_site_fract_y
_atom_site_fract_z
_atom_site_U_iso_or_equiv
_atom_site_adp_type
_atom_site_calc_flag
_atom_site_refinement_flags
_atom_site_occupancy
_atom_site_symmetry_multiplicity
_atom_site_disorder_assembly
_atom_site_disorder_group
C C1 0.1572(5) 0.1741(4) 0.7426(2) 0.0661(9) Uani d . 1 1 . .
H H1 0.0274 0.1995 0.7706 0.079 Uiso calc R 1 1 . .
C C2 0.2767(4) 0.2886(4) 0.72542(19) 0.0508(7) Uani d . 1 1 . .
C C3 0.4672(5) 0.2459(5) 0.6850(3) 0.0721(10) Uani d . 1 1 . .
H H3 0.5524 0.3206 0.6722 0.087 Uiso calc R 1 1 . .
C C4 0.5335(6) 0.0921(5) 0.6630(3) 0.0931(13) Uani d . 1 1 . .
H H4 0.6635 0.0639 0.6360 0.112 Uiso calc R 1 1 . .
C C5 0.4112(7) -0.0174(5) 0.6804(3) 0.0855(12) Uani d . 1 1 . .
H H5 0.4564 -0.1205 0.6651 0.103 Uiso calc R 1 1 . .
C C6 0.2251(7) 0.0232(5) 0.7196(3) 0.0809(11) Uani d . 1 1 . .
H H6 0.1406 -0.0521 0.7313 0.097 Uiso calc R 1 1 . .
C C7 -0.1419(3) 0.5549(3) 0.66472(15) 0.0646(9) Uani d G 1 1 . .
H H7 -0.1987 0.4882 0.7129 0.078 Uiso calc R 1 1 . .
C C8 0.0507(3) 0.5812(2) 0.66471(12) 0.0471(7) Uani d G 1 1 . .
C C9 0.1355(3) 0.6808(3) 0.59276(16) 0.0735(10) Uani d G 1 1 . .
H H9 0.2644 0.6984 0.5928 0.088 Uiso calc R 1 1 . .
C C10 0.0279(4) 0.7541(3) 0.52082(14) 0.0948(14) Uani d G 1 1 . .
H H10 0.0847 0.8208 0.4727 0.114 Uiso calc R 1 1 . .
C C11 -0.1646(4) 0.7278(3) 0.52084(15) 0.0802(11) Uani d G 1 1 . .
H H11 -0.2367 0.7769 0.4727 0.096 Uiso calc R 1 1 . .
C C12 -0.2495(3) 0.6282(3) 0.59278(18) 0.0774(11) Uani d G 1 1 . .
H H12 -0.3783 0.6106 0.5928 0.093 Uiso calc R 1 1 . .
C C13 0.3585(4) 0.6680(3) 0.98257(19) 0.0432(6) Uani d . 1 1 . .
N N2 0.4566(3) 0.6867(3) 0.89576(16) 0.0454(6) Uani d . 1 1 . .
H H2 0.4157 0.6508 0.8499 0.054 Uiso calc R 1 1 . .
C C17 0.6163(4) 0.7592(3) 0.8772(2) 0.0513(7) Uani d . 1 1 . .
H H17 0.6819 0.7677 0.8158 0.062 Uiso calc R 1 1 . .
C C16 0.6824(5) 0.8196(3) 0.9462(2) 0.0555(8) Uani d . 1 1 . .
C C15 0.5867(5) 0.8033(4) 1.0380(2) 0.0604(9) Uani d . 1 1 . .
H H15 0.6317 0.8437 1.0868 0.072 Uiso calc R 1 1 . .
Cl Cl1 0.88409(13) 0.91374(11) 0.92115(8) 0.0838(4) Uani d . 1 1 . .
C C14 0.4281(5) 0.7285(3) 1.0557(2) 0.0530(7) Uani d . 1 1 . .
H H14 0.3637 0.7168 1.1171 0.064 Uiso calc R 1 1 . .
N N1 0.2062(3) 0.5934(3) 0.99544(16) 0.0512(6) Uani d . 1 1 . .
H H1A 0.1705 0.5571 0.9483 0.061 Uiso calc R 1 1 . .
H H1B 0.1416 0.5805 1.0511 0.061 Uiso calc R 1 1 . .
O O1 0.0504(3) 0.4769(3) 0.84640(13) 0.0612(6) Uani d . 1 1 . .
O O2 0.3614(3) 0.5670(3) 0.75605(14) 0.0585(6) Uani d . 1 1 . .
P P1 0.18713(11) 0.48613(10) 0.75702(5) 0.0490(3) Uani d . 1 1 . .

loop_
_atom_site_aniso_label
_atom_site_aniso_U_11
_atom_site_aniso_U_22
_atom_site_aniso_U_33
_atom_site_aniso_U_12
_atom_site_aniso_U_13
_atom_site_aniso_U_23
C1 0.071(2) 0.064(2) 0.066(2) -0.0229(18) 0.0012(17) -0.0109(17)
C2 0.0555(18) 0.0630(19) 0.0365(14) -0.0140(15) -0.0117(13) -0.0008(13)
C3 0.058(2) 0.075(2) 0.084(2) -0.0136(19) -0.0077(18) -0.0096(19)
C4 0.071(3) 0.086(3) 0.116(4) 0.008(2) -0.003(2) -0.021(3)
C5 0.107(3) 0.059(2) 0.088(3) 0.001(2) -0.017(3) -0.008(2)
C6 0.102(3) 0.059(2) 0.085(3) -0.030(2) 0.000(2) -0.0078(19)
C7 0.0536(19) 0.074(2) 0.069(2) -0.0162(17) -0.0112(16) -0.0047(17)
C8 0.0512(16) 0.0505(16) 0.0419(15) -0.0138(14) 0.0002(12) -0.0131(12)
C9 0.064(2) 0.092(3) 0.063(2) -0.022(2) -0.0057(17) 0.0099(19)
C10 0.088(3) 0.116(4) 0.070(3) -0.013(3) -0.006(2) 0.025(2)
C11 0.084(3) 0.088(3) 0.063(2) 0.012(2) -0.020(2) -0.009(2)
C12 0.063(2) 0.085(3) 0.087(3) -0.002(2) -0.024(2) -0.013(2)
C13 0.0470(16) 0.0390(14) 0.0429(15) -0.0012(13) -0.0099(12) -0.0041(11)
N2 0.0490(13) 0.0478(13) 0.0437(13) -0.0149(11) -0.0108(11) -0.0059(10)
C17 0.0509(17) 0.0494(17) 0.0547(17) -0.0117(14) -0.0090(14) -0.0013(13)
C16 0.0548(18) 0.0399(15) 0.077(2) -0.0109(14) -0.0254(16) -0.0020(14)
C15 0.074(2) 0.0479(18) 0.067(2) -0.0056(17) -0.0329(18) -0.0121(15)
Cl1 0.0633(6) 0.0633(6) 0.1351(9) -0.0253(5) -0.0335(6) -0.0033(5)
C14 0.0661(19) 0.0481(17) 0.0467(16) -0.0049(15) -0.0144(14) -0.0090(13)
N1 0.0534(14) 0.0582(15) 0.0432(13) -0.0139(13) -0.0014(11) -0.0079(11)
O1 0.0659(14) 0.0804(15) 0.0406(11) -0.0264(12) 0.0040(10) -0.0113(10)
O2 0.0584(12) 0.0765(15) 0.0500(12) -0.0312(11) -0.0065(9) -0.0145(10)
P1 0.0522(5) 0.0610(5) 0.0389(4) -0.0212(4) -0.0043(3) -0.0095(3)

loop_
_atom_type_symbol
_atom_type_description
_atom_type_scat_dispersion_real
_atom_type_scat_dispersion_imag
_atom_type_scat_source
C C 0.0033 0.0016 'International Tables Vol C Tables 4.2.6.8 and 6.1.1.4'
H H 0.0000 0.0000 'International Tables Vol C Tables 4.2.6.8 and 6.1.1.4'
Cl Cl 0.1484 0.1585 'International Tables Vol C Tables 4.2.6.8 and 6.1.1.4'
N N 0.0061 0.0033 'International Tables Vol C Tables 4.2.6.8 and 6.1.1.4'
O O 0.0106 0.0060 'International Tables Vol C Tables 4.2.6.8 and 6.1.1.4'
P P 0.1023 0.0942 'International Tables Vol C Tables 4.2.6.8 and 6.1.1.4'

loop_
_geom_angle_atom_site_label_1
_geom_angle_atom_site_label_2
_geom_angle_atom_site_label_3
_geom_angle_site_symmetry_1
_geom_angle_site_symmetry_3
_geom_angle
_geom_angle_publ_flag
C6 C1 C2 . . 121.3(4) ?
C6 C1 H1 . . 119.4 ?
C2 C1 H1 . . 119.4 ?
C3 C2 C1 . . 117.5(3) ?
C3 C2 P1 . . 121.4(3) ?
C1 C2 P1 . . 121.0(3) ?
C2 C3 C4 . . 120.3(4) ?
C2 C3 H3 . . 119.9 ?
C4 C3 H3 . . 119.9 ?
C5 C4 C3 . . 120.6(4) ?
C5 C4 H4 . . 119.7 ?
C3 C4 H4 . . 119.7 ?
C6 C5 C4 . . 119.5(4) ?
C6 C5 H5 . . 120.2 ?
C4 C5 H5 . . 120.2 ?
C5 C6 C1 . . 120.8(4) ?
C5 C6 H6 . . 119.6 ?
C1 C6 H6 . . 119.6 ?
C8 C7 C12 . . 120.0 ?
C8 C7 H7 . . 120.0 ?
C12 C7 H7 . . 120.0 ?
C9 C8 C7 . . 120.0 ?
C9 C8 P1 . . 120.45(13) ?
C7 C8 P1 . . 119.55(12) ?
C8 C9 C10 . . 120.0 ?
C8 C9 H9 . . 120.0 ?
C10 C9 H9 . . 120.0 ?
C11 C10 C9 . . 120.0 ?
C11 C10 H10 . . 120.0 ?
C9 C10 H10 . . 120.0 ?
C10 C11 C12 . . 120.0 ?
C10 C11 H11 . . 120.0 ?
C12 C11 H11 . . 120.0 ?
C11 C12 C7 . . 120.0 ?
C11 C12 H12 . . 120.0 ?
C7 C12 H12 . . 120.0 ?
N1 C13 N2 . . 119.0(2) ?
N1 C13 C14 . . 123.6(3) ?
N2 C13 C14 . . 117.4(3) ?
C13 N2 C17 . . 122.6(2) ?
C13 N2 H2 . . 118.7 ?
C17 N2 H2 . . 118.7 ?
C16 C17 N2 . . 120.6(3) ?
C16 C17 H17 . . 119.7 ?
N2 C17 H17 . . 119.7 ?
C17 C16 C15 . . 119.4(3) ?
C17 C16 Cl1 . . 120.0(3) ?
C15 C16 Cl1 . . 120.6(2) ?
C14 C15 C16 . . 119.3(3) ?
C14 C15 H15 . . 120.4 ?
C16 C15 H15 . . 120.4 ?
C15 C14 C13 . . 120.8(3) ?
C15 C14 H14 . . 119.6 ?
C13 C14 H14 . . 119.6 ?
C13 N1 H1A . . 120.0 ?
C13 N1 H1B . . 120.0 ?
H1A N1 H1B . . 120.0 ?
O1 P1 O2 . . 117.31(12) ?
O1 P1 C8 . . 108.66(13) ?
O2 P1 C8 . . 108.41(12) ?
O1 P1 C2 . . 108.40(14) ?
O2 P1 C2 . . 107.86(14) ?
C8 P1 C2 . . 105.60(12) ?

loop_
_geom_bond_atom_site_label_1
_geom_bond_atom_site_label_2
_geom_bond_site_symmetry_2
_geom_bond_distance
_geom_bond_publ_flag
C1 C6 . 1.366(5) ?
C1 C2 . 1.371(4) ?
C1 H1 . 0.9300 ?
C2 C3 . 1.369(4) ?
C2 P1 . 1.796(3) ?
C3 C4 . 1.383(6) ?
C3 H3 . 0.9300 ?
C4 C5 . 1.350(6) ?
C4 H4 . 0.9300 ?
C5 C6 . 1.335(6) ?
C5 H5 . 0.9300 ?
C6 H6 . 0.9300 ?
C7 C8 . 1.3900 ?
C7 C12 . 1.3900 ?
C7 H7 . 0.9300 ?
C8 C9 . 1.3900 ?
C8 P1 . 1.7794(19) ?
C9 C10 . 1.3900 ?
C9 H9 . 0.9300 ?
C10 C11 . 1.3900 ?
C10 H10 . 0.9300 ?
C11 C12 . 1.3900 ?
C11 H11 . 0.9300 ?
C12 H12 . 0.9300 ?
C13 N1 . 1.306(4) ?
C13 N2 . 1.334(3) ?
C13 C14 . 1.401(4) ?
N2 C17 . 1.339(4) ?
N2 H2 . 0.8600 ?
C17 C16 . 1.339(4) ?
C17 H17 . 0.9300 ?
C16 C15 . 1.387(5) ?
C16 Cl1 . 1.705(3) ?
C15 C14 . 1.344(4) ?
C15 H15 . 0.9300 ?
C14 H14 . 0.9300 ?
N1 H1A . 0.8600 ?
N1 H1B . 0.8600 ?
O1 P1 . 1.480(2) ?
O2 P1 . 1.490(2) ?

loop_
_geom_hbond_atom_site_label_D
_geom_hbond_atom_site_label_H
_geom_hbond_atom_site_label_A
_geom_hbond_site_symmetry_A
_geom_hbond_distance_DH
_geom_hbond_distance_HA
_geom_hbond_distance_DA
_geom_hbond_angle_DHA
N2 H2 O2 . 0.86 1.71 2.571(3) 173.3
N1 H1A O1 . 0.86 2.02 2.878(3) 172.5
N1 H1B O1 2_567 0.86 1.91 2.744(3) 162.5

loop_
_geom_torsion_atom_site_label_1
_geom_torsion_atom_site_label_2
_geom_torsion_atom_site_label_3
_geom_torsion_atom_site_label_4
_geom_torsion_site_symmetry_1
_geom_torsion_site_symmetry_2
_geom_torsion_site_symmetry_3
_geom_torsion_site_symmetry_4
_geom_torsion
_geom_torsion_publ_flag
C6 C1 C2 C3 . . . . -0.6(5) ?
C6 C1 C2 P1 . . . . -179.4(3) ?
C1 C2 C3 C4 . . . . -0.1(5) ?
P1 C2 C3 C4 . . . . 178.7(3) ?
C2 C3 C4 C5 . . . . 0.5(6) ?
C3 C4 C5 C6 . . . . -0.4(7) ?
C4 C5 C6 C1 . . . . -0.3(7) ?
C2 C1 C6 C5 . . . . 0.8(6) ?
C12 C7 C8 C9 . . . . 0.0 ?
C12 C7 C8 P1 . . . . -179.81(16) ?
C7 C8 C9 C10 . . . . 0.0 ?
P1 C8 C9 C10 . . . . 179.81(16) ?
C8 C9 C10 C11 . . . . 0.0 ?
C9 C10 C11 C12 . . . . 0.0 ?
C10 C11 C12 C7 . . . . 0.0 ?
C8 C7 C12 C11 . . . . 0.0 ?
N1 C13 N2 C17 . . . . -178.7(2) ?
C14 C13 N2 C17 . . . . 0.3(4) ?
C13 N2 C17 C16 . . . . -1.3(4) ?
N2 C17 C16 C15 . . . . 1.5(4) ?
N2 C17 C16 Cl1 . . . . -179.2(2) ?
C17 C16 C15 C14 . . . . -0.6(5) ?
Cl1 C16 C15 C14 . . . . 180.0(2) ?
C16 C15 C14 C13 . . . . -0.3(4) ?
N1 C13 C14 C15 . . . . 179.5(3) ?
N2 C13 C14 C15 . . . . 0.5(4) ?
C9 C8 P1 O1 . . . . 144.43(15) ?
C7 C8 P1 O1 . . . . -35.75(17) ?
C9 C8 P1 O2 . . . . 15.92(17) ?
C7 C8 P1 O2 . . . . -164.27(14) ?
C9 C8 P1 C2 . . . . -99.45(17) ?
C7 C8 P1 C2 . . . . 80.36(17) ?
C3 C2 P1 O1 . . . . -143.0(3) ?
C1 C2 P1 O1 . . . . 35.8(3) ?
C3 C2 P1 O2 . . . . -15.0(3) ?
C1 C2 P1 O2 . . . . 163.7(2) ?
C3 C2 P1 C8 . . . . 100.7(3) ?
C1 C2 P1 C8 . . . . -80.5(3) ?
